data_1524089
loop_
_publ_author_name
'Bolotina, N.B.'
'Bendeliani, N.A.'
'Dyuzheva, T.I.'
'Petricek, V.'
'Petrova, A.E.'
'Siminov, V.I.'

_publ_section_title
;
 Growth of crystals, composite crystal structures and electrical
 resistance of high-pressure phases of Mg2 B1+x (B=Sn, Ge)
;
_journal_name_full 'Journal of Alloys Compd.'
_journal_page_first 29
_journal_page_last 33
_journal_volume 278
_journal_year 1998
_chemical_formula_sum 'Mg2 Sn0.666667'
_chemical_name_systematic 'Mg2 Sn1.1'
_space_group_IT_number 147
_symmetry_space_group_name_Hall '-P 3'
_symmetry_space_group_name_H-M 'P -3'
_cell_angle_alpha 90
_cell_angle_beta 90
_cell_angle_gamma 120
_cell_formula_units_Z 9
_cell_length_a 13.245
_cell_length_b 13.245
_cell_length_c 4.45
_cell_volume 676.075
_citation_journal_id_ASTM JALCEU
_cod_data_source_file Bolotina_JALCEU_1998_72.cif
_cod_data_source_block Mg2Sn0.666667
_cod_original_cell_volume 676.0745
_cod_database_code 1524089

loop_
_symmetry_equiv_pos_as_xyz
x,y,z
-y,x-y,z
-x+y,-x,z
-x,-y,-z
y,-x+y,-z
x-y,x,-z

loop_
_atom_site_label
_atom_site_type_symbol
_atom_site_fract_x
_atom_site_fract_y
_atom_site_fract_z
_atom_site_occupancy
_atom_site_U_iso_or_equiv
Sn1 Sn 0.6667 0 0.7523 1 0.0
Mg13 Mg 0.4909 0.5903 0.754 1 0.0
Mg12 Mg 0.1575 0.9237 0.754 1 0.0
Mg1 Mg 0.8242 0.257 0.754 1 0.0
